data_1555118
loop_
_publ_author_name
'Wu, Wen-Tao'
'Han, Ying'
'Sun, Jing'
'Yan, Chao-Guo'

_publ_section_title
;
 Efficient construction of
 pyrrolo[1&#x2032;,2&#x2032;:1,2]azocino[4,5-c]quinolines via cascade
 cycloaddition and annulation reaction
;
_journal_issue 20
_journal_name_full 'Organic Chemistry Frontiers'
_journal_page_first 3530
_journal_paper_doi 10.1039/C9QO00891H
_journal_volume 6
_journal_year 2019
_chemical_formula_moiety 'C34 H28 Cl2 N2 O3'
_chemical_formula_sum 'C34 H28 Cl2 N2 O3'
_chemical_formula_weight 583.48
_space_group_crystal_system orthorhombic
_space_group_IT_number 61
_space_group_name_Hall '-P 2ac 2ab'
_space_group_name_H-M_alt 'P b c a'
_atom_sites_solution_hydrogens geom
_audit_creation_method SHELXL-2014/7
_audit_update_record
;
2019-07-02 deposited with the CCDC.	2019-09-02 downloaded from the CCDC.
;
_cell_angle_alpha 90
_cell_angle_beta 90
_cell_angle_gamma 90
_cell_formula_units_Z 8
_cell_length_a 10.1992(10)
_cell_length_b 17.1094(19)
_cell_length_c 33.448(3)
_cell_measurement_reflns_used 4347
_cell_measurement_temperature 273(2)
_cell_measurement_theta_max 20.74
_cell_measurement_theta_min 2.34
_cell_volume 5836.7(10)
_computing_structure_refinement 'SHELXL-2014/7 (Sheldrick, 2014)'
_diffrn_ambient_temperature 273(2)
_diffrn_measured_fraction_theta_full 0.999
_diffrn_measured_fraction_theta_max 0.999
_diffrn_measurement_device_type 'CCD area detector'
_diffrn_measurement_method 'phi and omega scans'
_diffrn_radiation_source 'fine-focus sealed tube'
_diffrn_radiation_type MoK\a
_diffrn_radiation_wavelength 0.71073
_diffrn_reflns_av_R_equivalents 0.1926
_diffrn_reflns_av_unetI/netI 0.1106
_diffrn_reflns_Laue_measured_fraction_full 0.999
_diffrn_reflns_Laue_measured_fraction_max 0.999
_diffrn_reflns_limit_h_max 11
_diffrn_reflns_limit_h_min -11
_diffrn_reflns_limit_k_max 19
_diffrn_reflns_limit_k_min -20
_diffrn_reflns_limit_l_max 38
_diffrn_reflns_limit_l_min -39
_diffrn_reflns_number 48740
_diffrn_reflns_point_group_measured_fraction_full 0.999
_diffrn_reflns_point_group_measured_fraction_max 0.999
_diffrn_reflns_theta_full 24.711
_diffrn_reflns_theta_max 24.711
_diffrn_reflns_theta_min 2.381
_exptl_absorpt_coefficient_mu 0.261
_exptl_absorpt_correction_T_max 0.949
_exptl_absorpt_correction_T_min 0.939
_exptl_absorpt_correction_type multi-scan
_exptl_absorpt_process_details sadabs
_exptl_crystal_colour colorless
_exptl_crystal_density_diffrn 1.328
_exptl_crystal_description block
_exptl_crystal_F_000 2432
_exptl_crystal_size_max 0.240
_exptl_crystal_size_mid 0.220
_exptl_crystal_size_min 0.200
_refine_diff_density_max 0.248
_refine_diff_density_min -0.378
_refine_diff_density_rms 0.052
_refine_ls_extinction_method none
_refine_ls_goodness_of_fit_ref 1.052
_refine_ls_hydrogen_treatment constr
_refine_ls_matrix_type full
_refine_ls_number_parameters 372
_refine_ls_number_reflns 4957
_refine_ls_number_restraints 0
_refine_ls_restrained_S_all 1.052
_refine_ls_R_factor_all 0.1643
_refine_ls_R_factor_gt 0.0727
_refine_ls_shift/su_max 0.000
_refine_ls_shift/su_mean 0.000
_refine_ls_structure_factor_coef Fsqd
_refine_ls_weighting_details 'w=1/[\s^2^(Fo^2^)+(0.0477P)^2^+5.8331P] where P=(Fo^2^+2Fc^2^)/3'
_refine_ls_weighting_scheme calc
_refine_ls_wR_factor_gt 0.1324
_refine_ls_wR_factor_ref 0.1624
_reflns_Friedel_coverage 0.000
_reflns_number_gt 2619
_reflns_number_total 4957
_reflns_threshold_expression 'I > 2\s(I)'
_cod_data_source_file c9qo00891h2.cif
_cod_data_source_block 3f
_cod_original_cell_volume 5836.8(10)
_cod_database_code 1555118
_shelx_shelxl_version_number 2014/7
_shelx_space_group_comment
;
The symmetry employed for this shelxl refinement is uniquely defined
by the following loop, which should always be used as a source of
symmetry information in preference to the above space-group names.
They are only intended as comments.
;
_shelx_estimated_absorpt_t_min 0.940
_shelx_estimated_absorpt_t_max 0.950

loop_
_space_group_symop_operation_xyz
'x, y, z'
'-x+1/2, -y, z+1/2'
'x+1/2, -y+1/2, -z'
'-x, y+1/2, -z+1/2'
'-x, -y, -z'
'x-1/2, y, -z-1/2'
'-x-1/2, y-1/2, z'
'x, -y-1/2, z-1/2'

loop_
_atom_site_label
_atom_site_type_symbol
_atom_site_fract_x
_atom_site_fract_y
_atom_site_fract_z
_atom_site_U_iso_or_equiv
_atom_site_adp_type
_atom_site_occupancy
_atom_site_site_symmetry_order
_atom_site_calc_flag
_atom_site_refinement_flags_posn
_atom_site_refinement_flags_adp
C1 C 0.2243(4) 0.3044(3) 0.10230(13) 0.0462(12) Uani 1 1 d . .
H1A H 0.2366 0.3589 0.0953 0.055 Uiso 1 1 calc R U
H1B H 0.2030 0.3009 0.1305 0.055 Uiso 1 1 calc R U
C2 C 0.1170(4) 0.2674(3) 0.07686(15) 0.0595(14) Uani 1 1 d . .
H2A H 0.0656 0.3073 0.0634 0.071 Uiso 1 1 calc R U
H2B H 0.0590 0.2359 0.0932 0.071 Uiso 1 1 calc R U
C3 C 0.1893(4) 0.2165(3) 0.04648(13) 0.0501(13) Uani 1 1 d . .
H3A H 0.1353 0.1728 0.0381 0.060 Uiso 1 1 calc R U
H3B H 0.2138 0.2467 0.0231 0.060 Uiso 1 1 calc R U
C4 C 0.3105(4) 0.1882(2) 0.06894(11) 0.0342(10) Uani 1 1 d . .
H4 H 0.3814 0.1776 0.0499 0.041 Uiso 1 1 calc R U
C5 C 0.4617(4) 0.2892(2) 0.09367(11) 0.0368(11) Uani 1 1 d . .
H5 H 0.4684 0.3415 0.1010 0.044 Uiso 1 1 calc R U
C6 C 0.5761(4) 0.2505(2) 0.08463(11) 0.0356(10) Uani 1 1 d . .
C7 C 0.6958(4) 0.2933(3) 0.07564(14) 0.0513(13) Uani 1 1 d . .
C8 C 0.7919(5) 0.4186(3) 0.0683(2) 0.106(2) Uani 1 1 d . .
H8A H 0.8515 0.4106 0.0901 0.160 Uiso 1 1 calc R U
H8B H 0.7671 0.4727 0.0672 0.160 Uiso 1 1 calc R U
H8C H 0.8337 0.4041 0.0436 0.160 Uiso 1 1 calc R U
C9 C 0.1297(4) 0.0185(3) 0.05981(12) 0.0398(11) Uani 1 1 d . .
C10 C 0.1082(4) -0.0429(3) 0.03356(12) 0.0439(12) Uani 1 1 d . .
H10 H 0.0233 -0.0607 0.0291 0.053 Uiso 1 1 calc R U
C11 C 0.2120(4) -0.0776(3) 0.01410(12) 0.0454(12) Uani 1 1 d . .
H11 H 0.1975 -0.1178 -0.0041 0.054 Uiso 1 1 calc R U
C12 C 0.3383(4) -0.0521(3) 0.02187(12) 0.0455(12) Uani 1 1 d . .
H12 H 0.4090 -0.0754 0.0090 0.055 Uiso 1 1 calc R U
C13 C 0.3597(4) 0.0079(2) 0.04872(11) 0.0386(11) Uani 1 1 d . .
H13 H 0.4452 0.0236 0.0540 0.046 Uiso 1 1 calc R U
C14 C 0.2570(4) 0.0455(2) 0.06799(11) 0.0338(10) Uani 1 1 d . .
C15 C 0.2857(4) 0.1155(2) 0.09493(11) 0.0322(10) Uani 1 1 d . .
H15 H 0.2057 0.1256 0.1103 0.039 Uiso 1 1 calc R U
C16 C 0.3940(4) 0.0976(2) 0.12516(11) 0.0302(10) Uani 1 1 d . .
C17 C 0.3619(4) 0.0500(2) 0.15932(12) 0.0376(10) Uani 1 1 d . .
C18 C 0.2349(4) 0.0090(3) 0.16175(12) 0.0442(11) Uani 1 1 d . .
H18 H 0.1655 0.0279 0.1465 0.053 Uiso 1 1 calc R U
C19 C 0.2141(5) -0.0539(3) 0.18466(12) 0.0506(13) Uani 1 1 d . .
H19 H 0.2838 -0.0722 0.2000 0.061 Uiso 1 1 calc R U
C20 C 0.0892(5) -0.0959(3) 0.18728(13) 0.0530(13) Uani 1 1 d . .
C21 C 0.0785(6) -0.1726(3) 0.19967(13) 0.0642(15) Uani 1 1 d . .
C22 C -0.0399(8) -0.2114(4) 0.20175(16) 0.088(2) Uani 1 1 d . .
H22 H -0.0432 -0.2633 0.2100 0.105 Uiso 1 1 calc R U
C23 C -0.1532(8) -0.1725(5) 0.1915(2) 0.099(2) Uani 1 1 d . .
H23 H -0.2338 -0.1977 0.1930 0.119 Uiso 1 1 calc R U
C24 C -0.1465(6) -0.0981(4) 0.17935(19) 0.0865(19) Uani 1 1 d . .
H24 H -0.2230 -0.0719 0.1723 0.104 Uiso 1 1 calc R U
C25 C -0.0287(5) -0.0599(3) 0.17710(16) 0.0729(16) Uani 1 1 d . .
H25 H -0.0273 -0.0082 0.1685 0.087 Uiso 1 1 calc R U
C26 C 0.5826(4) 0.1651(3) 0.08642(12) 0.0344(10) Uani 1 1 d . .
C27 C 0.5206(4) 0.1242(2) 0.12226(11) 0.0301(10) Uani 1 1 d . .
C28 C 0.6112(4) 0.1105(2) 0.15422(11) 0.0323(10) Uani 1 1 d . .
C29 C 0.7410(4) 0.1400(2) 0.15489(12) 0.0392(11) Uani 1 1 d . .
H29 H 0.7735 0.1655 0.1324 0.047 Uiso 1 1 calc R U
C30 C 0.8204(4) 0.1319(3) 0.18810(14) 0.0477(12) Uani 1 1 d . .
C31 C 0.9549(4) 0.1689(3) 0.18966(14) 0.0611(14) Uani 1 1 d . .
H31A H 1.0185 0.1302 0.1970 0.092 Uiso 1 1 calc R U
H31B H 0.9551 0.2102 0.2091 0.092 Uiso 1 1 calc R U
H31C H 0.9764 0.1899 0.1639 0.092 Uiso 1 1 calc R U
C32 C 0.7711(5) 0.0901(3) 0.22116(13) 0.0552(13) Uani 1 1 d . .
H32 H 0.8238 0.0838 0.2436 0.066 Uiso 1 1 calc R U
C33 C 0.6497(5) 0.0588(3) 0.22113(12) 0.0514(12) Uani 1 1 d . .
H33 H 0.6208 0.0308 0.2433 0.062 Uiso 1 1 calc R U
C34 C 0.5659(4) 0.0682(2) 0.18781(12) 0.0388(11) Uani 1 1 d . .
Cl1 Cl -0.00723(10) 0.06124(8) 0.08194(4) 0.0593(4) Uani 1 1 d . .
Cl2 Cl 0.21886(19) -0.22637(9) 0.21209(5) 0.1066(6) Uani 1 1 d . .
N1 N 0.3428(3) 0.25806(19) 0.09282(9) 0.0341(8) Uani 1 1 d . .
N2 N 0.4436(4) 0.0363(2) 0.18927(10) 0.0428(9) Uani 1 1 d . .
O1 O 0.8021(3) 0.2651(2) 0.07047(13) 0.0875(13) Uani 1 1 d . .
O2 O 0.6765(3) 0.3710(2) 0.07411(11) 0.0697(10) Uani 1 1 d . .
O3 O 0.6476(3) 0.12469(18) 0.06404(8) 0.0481(8) Uani 1 1 d . .

loop_
_atom_site_aniso_label
_atom_site_aniso_U_11
_atom_site_aniso_U_22
_atom_site_aniso_U_33
_atom_site_aniso_U_23
_atom_site_aniso_U_13
_atom_site_aniso_U_12
C1 0.032(3) 0.044(3) 0.062(3) 0.001(2) 0.007(2) 0.010(2)
C2 0.030(2) 0.054(3) 0.094(4) 0.016(3) -0.005(3) 0.008(2)
C3 0.041(3) 0.049(3) 0.060(3) 0.017(3) -0.017(2) -0.007(2)
C4 0.032(2) 0.036(3) 0.034(2) 0.002(2) -0.0043(19) -0.001(2)
C5 0.038(3) 0.036(3) 0.036(2) 0.007(2) 0.0014(19) -0.007(2)
C6 0.028(2) 0.040(3) 0.039(3) 0.006(2) 0.0029(19) 0.002(2)
C7 0.033(3) 0.049(4) 0.072(3) 0.021(3) -0.002(2) -0.001(3)
C8 0.050(3) 0.061(4) 0.208(7) 0.048(4) 0.016(4) -0.020(3)
C9 0.038(3) 0.040(3) 0.041(3) 0.004(2) -0.007(2) -0.002(2)
C10 0.047(3) 0.042(3) 0.042(3) 0.007(2) -0.009(2) -0.013(2)
C11 0.062(3) 0.038(3) 0.037(3) -0.002(2) -0.003(2) -0.004(3)
C12 0.051(3) 0.049(3) 0.037(3) -0.001(2) 0.006(2) -0.001(2)
C13 0.034(3) 0.045(3) 0.036(2) 0.003(2) -0.004(2) -0.004(2)
C14 0.032(2) 0.034(3) 0.036(2) 0.006(2) 0.000(2) 0.001(2)
C15 0.023(2) 0.034(3) 0.039(2) 0.000(2) 0.0020(18) -0.0014(19)
C16 0.035(2) 0.026(2) 0.029(2) -0.0037(19) 0.0022(19) 0.0015(19)
C17 0.041(3) 0.037(3) 0.035(2) 0.001(2) 0.007(2) -0.001(2)
C18 0.047(3) 0.044(3) 0.041(3) 0.004(2) 0.003(2) -0.005(2)
C19 0.064(3) 0.045(3) 0.043(3) -0.004(2) 0.006(2) -0.011(3)
C20 0.076(4) 0.039(3) 0.044(3) -0.005(2) 0.019(3) -0.009(3)
C21 0.096(4) 0.052(4) 0.045(3) 0.010(3) 0.006(3) -0.018(3)
C22 0.138(6) 0.063(5) 0.061(4) -0.009(3) 0.023(4) -0.046(5)
C23 0.106(6) 0.090(6) 0.101(5) -0.016(4) 0.034(4) -0.046(5)
C24 0.069(4) 0.066(5) 0.124(5) -0.023(4) 0.035(4) -0.020(4)
C25 0.069(4) 0.048(4) 0.102(4) -0.011(3) 0.030(3) -0.008(3)
C26 0.024(2) 0.047(3) 0.032(2) -0.003(2) -0.0004(19) 0.002(2)
C27 0.032(3) 0.029(3) 0.029(2) -0.0047(19) 0.0008(19) 0.0055(19)
C28 0.034(2) 0.031(3) 0.032(2) -0.003(2) -0.001(2) 0.005(2)
C29 0.040(3) 0.039(3) 0.038(2) -0.003(2) -0.002(2) 0.006(2)
C30 0.045(3) 0.049(3) 0.050(3) -0.013(3) -0.010(3) 0.013(2)
C31 0.045(3) 0.069(4) 0.070(3) -0.006(3) -0.018(2) 0.006(3)
C32 0.054(3) 0.069(4) 0.042(3) -0.007(3) -0.017(3) 0.014(3)
C33 0.060(3) 0.058(3) 0.037(3) 0.010(2) -0.008(2) 0.017(3)
C34 0.040(3) 0.038(3) 0.038(3) 0.002(2) -0.001(2) 0.010(2)
Cl1 0.0312(6) 0.0695(9) 0.0773(8) -0.0102(7) 0.0034(6) -0.0044(6)
Cl2 0.1516(16) 0.0708(11) 0.0974(12) 0.0332(9) -0.0228(11) -0.0085(11)
N1 0.0235(18) 0.035(2) 0.044(2) 0.0049(17) 0.0023(15) -0.0008(17)
N2 0.051(2) 0.045(2) 0.032(2) 0.0070(17) -0.0001(18) 0.004(2)
O1 0.0298(19) 0.063(3) 0.169(4) 0.026(2) 0.014(2) 0.0041(19)
O2 0.0366(19) 0.048(2) 0.125(3) 0.031(2) 0.0095(19) -0.0063(17)
O3 0.0429(18) 0.060(2) 0.0415(17) -0.0047(16) 0.0100(15) 0.0039(16)

loop_
_atom_type_symbol
_atom_type_description
_atom_type_scat_dispersion_real
_atom_type_scat_dispersion_imag
_atom_type_scat_source
C C 0.0033 0.0016 'International Tables Vol C Tables 4.2.6.8 and 6.1.1.4'
H H 0.0000 0.0000 'International Tables Vol C Tables 4.2.6.8 and 6.1.1.4'
Cl Cl 0.1484 0.1585 'International Tables Vol C Tables 4.2.6.8 and 6.1.1.4'
N N 0.0061 0.0033 'International Tables Vol C Tables 4.2.6.8 and 6.1.1.4'
O O 0.0106 0.0060 'International Tables Vol C Tables 4.2.6.8 and 6.1.1.4'

loop_
_geom_angle_atom_site_label_1
_geom_angle_atom_site_label_2
_geom_angle_atom_site_label_3
_geom_angle
N1 C1 C2 104.1(3)
N1 C1 H1A 110.9
C2 C1 H1A 110.9
N1 C1 H1B 110.9
C2 C1 H1B 110.9
H1A C1 H1B 109.0
C1 C2 C3 105.2(3)
C1 C2 H2A 110.7
C3 C2 H2A 110.7
C1 C2 H2B 110.7
C3 C2 H2B 110.7
H2A C2 H2B 108.8
C4 C3 C2 104.1(3)
C4 C3 H3A 110.9
C2 C3 H3A 110.9
C4 C3 H3B 110.9
C2 C3 H3B 110.9
H3A C3 H3B 108.9
N1 C4 C3 101.0(3)
N1 C4 C15 112.7(3)
C3 C4 C15 113.7(3)
N1 C4 H4 109.7
C3 C4 H4 109.7
C15 C4 H4 109.7
N1 C5 C6 125.3(4)
N1 C5 H5 117.4
C6 C5 H5 117.4
C5 C6 C7 120.9(4)
C5 C6 C26 120.7(4)
C7 C6 C26 118.3(4)
O1 C7 O2 121.6(4)
O1 C7 C6 125.8(5)
O2 C7 C6 112.5(4)
O2 C8 H8A 109.5
O2 C8 H8B 109.5
H8A C8 H8B 109.5
O2 C8 H8C 109.5
H8A C8 H8C 109.5
H8B C8 H8C 109.5
C10 C9 C14 121.2(4)
C10 C9 Cl1 117.4(3)
C14 C9 Cl1 121.4(3)
C11 C10 C9 120.3(4)
C11 C10 H10 119.9
C9 C10 H10 119.9
C10 C11 C12 119.4(4)
C10 C11 H11 120.3
C12 C11 H11 120.3
C13 C12 C11 120.2(4)
C13 C12 H12 119.9
C11 C12 H12 119.9
C12 C13 C14 121.8(4)
C12 C13 H13 119.1
C14 C13 H13 119.1
C13 C14 C9 117.1(4)
C13 C14 C15 119.5(3)
C9 C14 C15 123.3(4)
C14 C15 C16 111.9(3)
C14 C15 C4 109.4(3)
C16 C15 C4 114.6(3)
C14 C15 H15 106.8
C16 C15 H15 106.8
C4 C15 H15 106.8
C27 C16 C17 117.2(3)
C27 C16 C15 124.5(3)
C17 C16 C15 118.3(3)
N2 C17 C16 123.8(4)
N2 C17 C18 115.3(4)
C16 C17 C18 120.8(4)
C19 C18 C17 123.6(4)
C19 C18 H18 118.2
C17 C18 H18 118.2
C18 C19 C20 124.5(5)
C18 C19 H19 117.8
C20 C19 H19 117.8
C21 C20 C25 115.2(5)
C21 C20 C19 123.6(5)
C25 C20 C19 121.2(5)
C20 C21 C22 122.8(6)
C20 C21 Cl2 120.4(4)
C22 C21 Cl2 116.7(5)
C23 C22 C21 119.2(6)
C23 C22 H22 120.4
C21 C22 H22 120.4
C24 C23 C22 119.6(7)
C24 C23 H23 120.2
C22 C23 H23 120.2
C23 C24 C25 121.0(7)
C23 C24 H24 119.5
C25 C24 H24 119.5
C24 C25 C20 122.2(6)
C24 C25 H25 118.9
C20 C25 H25 118.9
O3 C26 C6 124.6(4)
O3 C26 C27 116.7(4)
C6 C26 C27 118.1(3)
C16 C27 C28 120.0(3)
C16 C27 C26 126.7(3)
C28 C27 C26 113.3(3)
C34 C28 C29 118.4(4)
C34 C28 C27 117.8(4)
C29 C28 C27 123.7(4)
C30 C29 C28 121.6(4)
C30 C29 H29 119.2
C28 C29 H29 119.2
C29 C30 C32 118.2(4)
C29 C30 C31 121.2(4)
C32 C30 C31 120.6(4)
C30 C31 H31A 109.5
C30 C31 H31B 109.5
H31A C31 H31B 109.5
C30 C31 H31C 109.5
H31A C31 H31C 109.5
H31B C31 H31C 109.5
C33 C32 C30 121.9(4)
C33 C32 H32 119.1
C30 C32 H32 119.1
C32 C33 C34 120.7(4)
C32 C33 H33 119.6
C34 C33 H33 119.6
N2 C34 C33 118.7(4)
N2 C34 C28 122.2(4)
C33 C34 C28 119.1(4)
C5 N1 C4 122.8(3)
C5 N1 C1 121.8(3)
C4 N1 C1 111.6(3)
C17 N2 C34 118.6(3)
C7 O2 C8 116.3(4)

loop_
_geom_bond_atom_site_label_1
_geom_bond_atom_site_label_2
_geom_bond_distance
C1 N1 1.480(5)
C1 C2 1.524(6)
C1 H1A 0.9700
C1 H1B 0.9700
C2 C3 1.528(6)
C2 H2A 0.9700
C2 H2B 0.9700
C3 C4 1.525(5)
C3 H3A 0.9700
C3 H3B 0.9700
C4 N1 1.474(5)
C4 C15 1.540(5)
C4 H4 0.9800
C5 N1 1.325(4)
C5 C6 1.376(5)
C5 H5 0.9300
C6 C7 1.455(6)
C6 C26 1.463(6)
C7 O1 1.199(5)
C7 O2 1.345(5)
C8 O2 1.444(5)
C8 H8A 0.9600
C8 H8B 0.9600
C8 H8C 0.9600
C9 C10 1.387(5)
C9 C14 1.405(5)
C9 Cl1 1.741(4)
C10 C11 1.378(6)
C10 H10 0.9300
C11 C12 1.385(6)
C11 H11 0.9300
C12 C13 1.381(5)
C12 H12 0.9300
C13 C14 1.387(5)
C13 H13 0.9300
C14 C15 1.527(5)
C15 C16 1.528(5)
C15 H15 0.9800
C16 C27 1.373(5)
C16 C17 1.441(5)
C17 N2 1.324(5)
C17 C18 1.475(6)
C18 C19 1.337(6)
C18 H18 0.9300
C19 C20 1.466(6)
C19 H19 0.9300
C20 C21 1.380(6)
C20 C25 1.393(7)
C21 C22 1.380(7)
C21 Cl2 1.752(6)
C22 C23 1.377(8)
C22 H22 0.9300
C23 C24 1.337(8)
C23 H23 0.9300
C24 C25 1.370(7)
C24 H24 0.9300
C25 H25 0.9300
C26 O3 1.216(4)
C26 C27 1.525(5)
C27 C28 1.432(5)
C28 C34 1.414(5)
C28 C29 1.418(5)
C29 C30 1.382(5)
C29 H29 0.9300
C30 C32 1.410(6)
C30 C31 1.512(6)
C31 H31A 0.9600
C31 H31B 0.9600
C31 H31C 0.9600
C32 C33 1.349(6)
C32 H32 0.9300
C33 C34 1.414(5)
C33 H33 0.9300
C34 N2 1.362(5)

loop_
_geom_torsion_atom_site_label_1
_geom_torsion_atom_site_label_2
_geom_torsion_atom_site_label_3
_geom_torsion_atom_site_label_4
_geom_torsion
N1 C1 C2 C3 -14.6(4)
C1 C2 C3 C4 32.5(4)
C2 C3 C4 N1 -36.9(4)
C2 C3 C4 C15 84.0(4)
N1 C5 C6 C7 162.8(4)
N1 C5 C6 C26 -21.3(6)
C5 C6 C7 O1 173.9(5)
C26 C6 C7 O1 -2.1(7)
C5 C6 C7 O2 -5.2(6)
C26 C6 C7 O2 178.8(4)
C14 C9 C10 C11 -1.6(6)
Cl1 C9 C10 C11 178.0(3)
C9 C10 C11 C12 1.8(6)
C10 C11 C12 C13 -0.3(6)
C11 C12 C13 C14 -1.4(6)
C12 C13 C14 C9 1.5(6)
C12 C13 C14 C15 -175.4(4)
C10 C9 C14 C13 0.0(6)
Cl1 C9 C14 C13 -179.6(3)
C10 C9 C14 C15 176.7(4)
Cl1 C9 C14 C15 -2.9(5)
C13 C14 C15 C16 -50.5(5)
C9 C14 C15 C16 132.8(4)
C13 C14 C15 C4 77.6(4)
C9 C14 C15 C4 -99.1(4)
N1 C4 C15 C14 -178.3(3)
C3 C4 C15 C14 67.5(4)
N1 C4 C15 C16 -51.8(4)
C3 C4 C15 C16 -166.0(3)
C14 C15 C16 C27 104.2(4)
C4 C15 C16 C27 -21.1(5)
C14 C15 C16 C17 -76.2(4)
C4 C15 C16 C17 158.5(3)
C27 C16 C17 N2 5.9(6)
C15 C16 C17 N2 -173.7(4)
C27 C16 C17 C18 -170.5(4)
C15 C16 C17 C18 9.8(5)
N2 C17 C18 C19 -19.1(6)
C16 C17 C18 C19 157.6(4)
C17 C18 C19 C20 -179.5(4)
C18 C19 C20 C21 157.8(4)
C18 C19 C20 C25 -22.1(7)
C25 C20 C21 C22 0.3(7)
C19 C20 C21 C22 -179.6(4)
C25 C20 C21 Cl2 178.2(4)
C19 C20 C21 Cl2 -1.7(6)
C20 C21 C22 C23 -0.7(8)
Cl2 C21 C22 C23 -178.6(5)
C21 C22 C23 C24 0.7(9)
C22 C23 C24 C25 -0.3(10)
C23 C24 C25 C20 -0.1(9)
C21 C20 C25 C24 0.1(7)
C19 C20 C25 C24 -180.0(5)
C5 C6 C26 O3 145.4(4)
C7 C6 C26 O3 -38.6(6)
C5 C6 C26 C27 -44.2(5)
C7 C6 C26 C27 131.8(4)
C17 C16 C27 C28 -5.8(5)
C15 C16 C27 C28 173.9(3)
C17 C16 C27 C26 170.6(4)
C15 C16 C27 C26 -9.8(6)
O3 C26 C27 C16 -98.0(5)
C6 C26 C27 C16 90.8(5)
O3 C26 C27 C28 78.5(4)
C6 C26 C27 C28 -92.6(4)
C16 C27 C28 C34 1.0(5)
C26 C27 C28 C34 -175.8(3)
C16 C27 C28 C29 -175.8(4)
C26 C27 C28 C29 7.3(5)
C34 C28 C29 C30 -3.5(6)
C27 C28 C29 C30 173.4(4)
C28 C29 C30 C32 2.8(6)
C28 C29 C30 C31 -175.3(4)
C29 C30 C32 C33 -0.5(7)
C31 C30 C32 C33 177.6(4)
C30 C32 C33 C34 -1.1(7)
C32 C33 C34 N2 -179.3(4)
C32 C33 C34 C28 0.4(6)
C29 C28 C34 N2 -178.5(4)
C27 C28 C34 N2 4.5(6)
C29 C28 C34 C33 1.8(6)
C27 C28 C34 C33 -175.2(4)
C6 C5 N1 C4 -22.6(6)
C6 C5 N1 C1 -178.9(4)
C3 C4 N1 C5 -129.2(4)
C15 C4 N1 C5 109.1(4)
C3 C4 N1 C1 29.3(4)
C15 C4 N1 C1 -92.4(4)
C2 C1 N1 C5 149.2(4)
C2 C1 N1 C4 -9.5(4)
C16 C17 N2 C34 -0.7(6)
C18 C17 N2 C34 175.9(4)
C33 C34 N2 C17 175.1(4)
C28 C34 N2 C17 -4.6(6)
O1 C7 O2 C8 -3.5(7)
C6 C7 O2 C8 175.6(4)
